data_1557902
loop_
_publ_author_name
'Okude, Ryo'
'Mori, Genki'
'Yagi, Akiko'
'Itami, Kenichiro'

_publ_section_title
;
 Programmable synthesis of multiply arylated cubanes through C--H
 metalation and arylation
;
_journal_issue 29
_journal_name_full 'Chemical Science'
_journal_page_first 7672
_journal_page_last 7675
_journal_paper_doi 10.1039/D0SC01909G
_journal_volume 11
_journal_year 2020
_chemical_absolute_configuration unk
_chemical_formula_sum 'C34 H42 N2 O2'
_chemical_formula_weight 510.69
_space_group_crystal_system triclinic
_space_group_IT_number 2
_space_group_name_Hall '-P 1'
_space_group_name_H-M_alt 'P -1'
_atom_sites_solution_hydrogens geom
_audit_creation_method SHELXL-2016/6
_audit_update_record
;
2020-03-30 deposited with the CCDC.	2020-04-24 downloaded from the CCDC.
;
_cell_angle_alpha 103.450(3)
_cell_angle_beta 107.340(3)
_cell_angle_gamma 103.234(3)
_cell_formula_units_Z 4
_cell_length_a 13.5226(5)
_cell_length_b 14.1690(5)
_cell_length_c 17.1029(5)
_cell_measurement_reflns_used 6543
_cell_measurement_temperature 123(2)
_cell_measurement_theta_max 26.0350
_cell_measurement_theta_min 2.5440
_cell_volume 2881.0(2)
_computing_cell_refinement 'CrysAlisPro 1.171.38.41 (Rigaku OD, 2015)'
_computing_data_collection 'CrysAlisPro 1.171.38.41 (Rigaku OD, 2015)'
_computing_data_reduction 'CrysAlisPro 1.171.38.41 (Rigaku OD, 2015)'
_computing_molecular_graphics 'Yadokari-XG 2009 (Wakita Nemoto et al., 2009)'
_computing_publication_material 'Yadokari-XG 2009 (Wakita,Nemoto et al., 2009)'
_computing_structure_refinement 'SHELXL-2016/6 (Sheldrick, 2016)'
_computing_structure_solution SIR97
_diffrn_ambient_temperature 123(2)
_diffrn_measured_fraction_theta_full 0.995
_diffrn_measured_fraction_theta_max 0.995
_diffrn_measurement_device_type 'dtrek-CrysAlisPro-abstract goniometer imported rigaku-d*trek images'
_diffrn_measurement_method '\w scans'
_diffrn_radiation_monochromator graphite
_diffrn_radiation_type MoK\a
_diffrn_radiation_wavelength 0.71073
_diffrn_reflns_av_R_equivalents 0.0742
_diffrn_reflns_av_unetI/netI 0.1028
_diffrn_reflns_Laue_measured_fraction_full 0.995
_diffrn_reflns_Laue_measured_fraction_max 0.995
_diffrn_reflns_limit_h_max 16
_diffrn_reflns_limit_h_min -16
_diffrn_reflns_limit_k_max 16
_diffrn_reflns_limit_k_min -16
_diffrn_reflns_limit_l_max 20
_diffrn_reflns_limit_l_min -20
_diffrn_reflns_number 31848
_diffrn_reflns_point_group_measured_fraction_full 0.995
_diffrn_reflns_point_group_measured_fraction_max 0.995
_diffrn_reflns_theta_full 24.998
_diffrn_reflns_theta_max 24.998
_diffrn_reflns_theta_min 2.347
_diffrn_source 'fine-focus sealed X-ray tube'
_exptl_absorpt_coefficient_mu 0.072
_exptl_absorpt_correction_T_max 1.00000
_exptl_absorpt_correction_T_min 0.76321
_exptl_absorpt_correction_type multi-scan
_exptl_absorpt_process_details
;
CrysAlisPro 1.171.38.41 (Rigaku Oxford Diffraction, 2015)
Empirical absorption correction using spherical harmonics,
 implemented in SCALE3 ABSPACK scaling algorithm.
;
_exptl_crystal_colour colorless
_exptl_crystal_density_diffrn 1.177
_exptl_crystal_description platelet
_exptl_crystal_F_000 1104
_exptl_crystal_size_max 0.150
_exptl_crystal_size_mid 0.050
_exptl_crystal_size_min 0.020
_refine_diff_density_max 0.545
_refine_diff_density_min -0.287
_refine_diff_density_rms 0.059
_refine_ls_extinction_method none
_refine_ls_goodness_of_fit_ref 1.061
_refine_ls_hydrogen_treatment constr
_refine_ls_matrix_type full
_refine_ls_number_parameters 701
_refine_ls_number_reflns 10091
_refine_ls_number_restraints 0
_refine_ls_restrained_S_all 1.061
_refine_ls_R_factor_all 0.1427
_refine_ls_R_factor_gt 0.0768
_refine_ls_shift/su_max 0.000
_refine_ls_shift/su_mean 0.000
_refine_ls_structure_factor_coef Fsqd
_refine_ls_weighting_details 'w=1/[\s^2^(Fo^2^)+(0.0856P)^2^+2.5830P] where P=(Fo^2^+2Fc^2^)/3'
_refine_ls_weighting_scheme calc
_refine_ls_wR_factor_gt 0.1775
_refine_ls_wR_factor_ref 0.2124
_reflns_Friedel_coverage 0.000
_reflns_number_gt 5906
_reflns_number_total 10091
_reflns_threshold_expression 'I > 2\s(I)'
_cod_data_source_file d0sc01909g2.cif
_cod_data_source_block 2e
_cod_depositor_comments
;

 Adding full bibliography for 1557900--1557907.cif.

2022-05-15
Z value and formula fixed to values more according to usual
chemical conventions.                 miguel
;
_cod_original_formula_sum 'C68 H84 N4 O4'
_cod_original_formula_weight 1021.39
_cod_original_formula_units_Z 2
_cod_original_cell_volume 2880.96(18)
_cod_database_code 1557902
_shelx_shelxl_version_number 2016/6
_shelx_space_group_comment
;
The symmetry employed for this shelxl refinement is uniquely defined
by the following loop, which should always be used as a source of
symmetry information in preference to the above space-group names.
They are only intended as comments.
;
_shelx_estimated_absorpt_t_min 0.989
_shelx_estimated_absorpt_t_max 0.999

loop_
_space_group_symop_operation_xyz
'x, y, z'
'-x, -y, -z'

loop_
_atom_site_label
_atom_site_type_symbol
_atom_site_fract_x
_atom_site_fract_y
_atom_site_fract_z
_atom_site_U_iso_or_equiv
_atom_site_adp_type
_atom_site_occupancy
_atom_site_site_symmetry_order
_atom_site_calc_flag
_atom_site_refinement_flags_posn
_atom_site_refinement_flags_adp
_atom_site_refinement_flags_occupancy
_atom_site_disorder_assembly
_atom_site_disorder_group
O1 O 0.3345(2) 0.9958(2) 0.10298(17) 0.0365(7) Uani 1 1 d . . . . .
C1 C 0.3458(3) 1.0880(3) 0.1242(2) 0.0279(9) Uani 1 1 d . . . . .
N1 N 0.4245(2) 1.1558(2) 0.19805(19) 0.0294(7) Uani 1 1 d . . . . .
C2 C 0.5010(3) 1.1193(3) 0.2565(2) 0.0325(9) Uani 1 1 d . . . . .
H10 H 0.551828 1.181297 0.306524 0.039 Uiso 1 1 calc R U . . .
C3 C 0.4439(3) 1.0465(3) 0.2944(3) 0.0449(11) Uani 1 1 d . . . . .
H11 H 0.402018 1.079284 0.323204 0.067 Uiso 1 1 calc R U . . .
H12 H 0.498729 1.030111 0.336450 0.067 Uiso 1 1 calc R U . . .
H13 H 0.394285 0.983366 0.247777 0.067 Uiso 1 1 calc R U . . .
C4 C 0.5719(3) 1.0755(3) 0.2145(3) 0.0467(11) Uani 1 1 d . . . . .
H14 H 0.526770 1.010416 0.168456 0.070 Uiso 1 1 calc R U . . .
H15 H 0.629481 1.063770 0.258073 0.070 Uiso 1 1 calc R U . . .
H16 H 0.605289 1.123907 0.189759 0.070 Uiso 1 1 calc R U . . .
C5 C 0.4380(3) 1.2663(3) 0.2245(2) 0.0295(9) Uani 1 1 d . . . . .
H17 H 0.385607 1.278538 0.175736 0.035 Uiso 1 1 calc R U . . .
C6 C 0.4076(3) 1.2975(3) 0.3027(2) 0.0398(10) Uani 1 1 d . . . . .
H18 H 0.331975 1.256820 0.289497 0.060 Uiso 1 1 calc R U . . .
H19 H 0.414364 1.370366 0.317593 0.060 Uiso 1 1 calc R U . . .
H20 H 0.456776 1.285460 0.351770 0.060 Uiso 1 1 calc R U . . .
C7 C 0.5528(3) 1.3318(3) 0.2396(3) 0.0368(10) Uani 1 1 d . . . . .
H21 H 0.605190 1.329555 0.292374 0.055 Uiso 1 1 calc R U . . .
H22 H 0.554426 1.402810 0.246043 0.055 Uiso 1 1 calc R U . . .
H23 H 0.572423 1.305287 0.190130 0.055 Uiso 1 1 calc R U . . .
C8 C 0.2715(3) 1.1252(3) 0.0629(2) 0.0269(9) Uani 1 1 d . . . . .
C9 C 0.3108(3) 1.1865(3) 0.0043(2) 0.0260(8) Uani 1 1 d . . . . .
C10 C 0.2346(3) 1.2518(3) 0.0161(2) 0.0261(8) Uani 1 1 d . . . . .
H24 H 0.256088 1.327865 0.029722 0.031 Uiso 1 1 calc R U . . .
C11 C 0.1967(3) 1.1926(3) 0.0742(2) 0.0284(9) Uani 1 1 d . . . . .
H25 H 0.190242 1.225130 0.130148 0.034 Uiso 1 1 calc R U . . .
C12 C 0.1007(3) 1.1135(3) -0.0077(2) 0.0278(9) Uani 1 1 d . . . . .
H26 H 0.023371 1.087002 -0.012263 0.033 Uiso 1 1 calc R U . . .
C13 C 0.1755(3) 1.0467(3) -0.0193(2) 0.0283(9) Uani 1 1 d . . . . .
H27 H 0.152948 0.970591 -0.032775 0.034 Uiso 1 1 calc R U . . .
C14 C 0.2136(3) 1.1049(3) -0.0774(2) 0.0268(9) Uani 1 1 d . . . . .
H28 H 0.219540 1.071860 -0.133513 0.032 Uiso 1 1 calc R U . . .
C15 C 0.1393(3) 1.1732(3) -0.0660(2) 0.0257(8) Uani 1 1 d . . . . .
C16 C 0.4244(3) 1.2228(3) 0.0085(2) 0.0243(8) Uani 1 1 d . . . . .
C17 C 0.4838(3) 1.1555(3) 0.0027(2) 0.0299(9) Uani 1 1 d . . . . .
H1 H 0.450692 1.085832 -0.003954 0.036 Uiso 1 1 calc R U . . .
C18 C 0.5902(3) 1.1872(3) 0.0063(2) 0.0299(9) Uani 1 1 d . . . . .
H2 H 0.629019 1.139342 0.002581 0.036 Uiso 1 1 calc R U . . .
C19 C 0.6414(3) 1.2895(3) 0.0153(2) 0.0245(8) Uani 1 1 d . . . . .
C20 C 0.5808(3) 1.3559(3) 0.0196(2) 0.0261(9) Uani 1 1 d . . . . .
H3 H 0.612779 1.425151 0.024481 0.031 Uiso 1 1 calc R U . . .
C21 C 0.4747(3) 1.3238(3) 0.0170(2) 0.0268(9) Uani 1 1 d . . . . .
H4 H 0.435838 1.371546 0.021024 0.032 Uiso 1 1 calc R U . . .
C22 C 0.7564(3) 1.3236(3) 0.0207(2) 0.0266(9) Uani 1 1 d . . . . .
C23 C 0.8017(3) 1.2550(3) -0.0156(2) 0.0311(9) Uani 1 1 d . . . . .
H5 H 0.757864 1.185529 -0.045994 0.037 Uiso 1 1 calc R U . . .
C24 C 0.9103(3) 1.2866(3) -0.0081(2) 0.0341(10) Uani 1 1 d . . . . .
H6 H 0.940207 1.238451 -0.032870 0.041 Uiso 1 1 calc R U . . .
C25 C 0.9748(3) 1.3876(3) 0.0350(3) 0.0368(10) Uani 1 1 d . . . . .
H7 H 1.049108 1.408992 0.040445 0.044 Uiso 1 1 calc R U . . .
C26 C 0.9306(3) 1.4568(3) 0.0700(2) 0.0353(10) Uani 1 1 d . . . . .
H8 H 0.974384 1.526577 0.098951 0.042 Uiso 1 1 calc R U . . .
C27 C 0.8228(3) 1.4258(3) 0.0635(2) 0.0297(9) Uani 1 1 d . . . . .
H9 H 0.793536 1.474554 0.088308 0.036 Uiso 1 1 calc R U . . .
C28 C 0.0713(3) 1.2091(3) -0.1329(2) 0.0261(9) Uani 1 1 d . . . . .
O2 O 0.09029(19) 1.3009(2) -0.12086(16) 0.0311(6) Uani 1 1 d . . . . .
N2 N -0.0079(2) 1.1367(2) -0.20507(18) 0.0277(7) Uani 1 1 d . . . . .
C29 C -0.0297(3) 1.0259(3) -0.2203(2) 0.0350(10) Uani 1 1 d . . . . .
H29 H 0.022749 1.018176 -0.168728 0.042 Uiso 1 1 calc R U . . .
C30 C -0.0059(4) 0.9757(3) -0.2986(3) 0.0502(12) Uani 1 1 d . . . . .
H30 H -0.054515 0.983164 -0.350564 0.075 Uiso 1 1 calc R U . . .
H31 H -0.018403 0.902704 -0.305843 0.075 Uiso 1 1 calc R U . . .
H32 H 0.070360 1.008788 -0.289797 0.075 Uiso 1 1 calc R U . . .
C31 C -0.1444(3) 0.9734(4) -0.2258(3) 0.0555(13) Uani 1 1 d . . . . .
H33 H -0.157822 1.012112 -0.176754 0.083 Uiso 1 1 calc R U . . .
H34 H -0.150987 0.903575 -0.224186 0.083 Uiso 1 1 calc R U . . .
H35 H -0.198294 0.970603 -0.280082 0.083 Uiso 1 1 calc R U . . .
C32 C -0.0775(3) 1.1680(3) -0.2731(2) 0.0319(9) Uani 1 1 d . . . . .
H36 H -0.128836 1.103478 -0.320195 0.038 Uiso 1 1 calc R U . . .
C33 C -0.1477(3) 1.2240(3) -0.2405(3) 0.0400(10) Uani 1 1 d . . . . .
H37 H -0.193724 1.180189 -0.219571 0.060 Uiso 1 1 calc R U . . .
H38 H -0.194187 1.240865 -0.287701 0.060 Uiso 1 1 calc R U . . .
H39 H -0.100479 1.287297 -0.193001 0.060 Uiso 1 1 calc R U . . .
C34 C -0.0100(3) 1.2275(3) -0.3135(3) 0.0402(10) Uani 1 1 d . . . . .
H40 H 0.036727 1.294542 -0.271042 0.060 Uiso 1 1 calc R U . . .
H41 H -0.059021 1.237026 -0.364165 0.060 Uiso 1 1 calc R U . . .
H42 H 0.035748 1.189199 -0.331458 0.060 Uiso 1 1 calc R U . . .
O3 O 0.5017(2) 0.4056(2) 0.64348(17) 0.0397(7) Uani 1 1 d . . . . .
C35 C 0.4190(3) 0.3711(3) 0.6575(2) 0.0318(9) Uani 1 1 d . . . . .
N3 N 0.4224(2) 0.3396(2) 0.72697(18) 0.0307(8) Uani 1 1 d . . . . .
C36 C 0.5289(3) 0.3521(3) 0.7926(2) 0.0368(10) Uani 1 1 d . . . . .
H52 H 0.511983 0.330865 0.840219 0.044 Uiso 1 1 calc R U . . .
C37 C 0.5856(4) 0.2812(4) 0.7589(3) 0.0624(15) Uani 1 1 d . . . . .
H53 H 0.534714 0.210974 0.732646 0.094 Uiso 1 1 calc R U . . .
H54 H 0.649147 0.284108 0.806783 0.094 Uiso 1 1 calc R U . . .
H55 H 0.609797 0.302586 0.715235 0.094 Uiso 1 1 calc R U . . .
C38 C 0.6029(3) 0.4625(3) 0.8335(3) 0.0458(11) Uani 1 1 d . . . . .
H56 H 0.630699 0.484122 0.791513 0.069 Uiso 1 1 calc R U . . .
H57 H 0.664455 0.468643 0.884501 0.069 Uiso 1 1 calc R U . . .
H58 H 0.561431 0.506284 0.850901 0.069 Uiso 1 1 calc R U . . .
C39 C 0.3235(3) 0.2990(3) 0.7444(2) 0.0390(10) Uani 1 1 d . . . . .
H59 H 0.259265 0.286817 0.691169 0.047 Uiso 1 1 calc R U . . .
C40 C 0.3156(4) 0.3773(4) 0.8171(3) 0.0483(12) Uani 1 1 d . . . . .
H60 H 0.378137 0.392581 0.870543 0.073 Uiso 1 1 calc R U . . .
H61 H 0.247535 0.350065 0.825588 0.073 Uiso 1 1 calc R U . . .
H62 H 0.316067 0.440253 0.802418 0.073 Uiso 1 1 calc R U . . .
C41 C 0.3152(4) 0.1964(3) 0.7592(3) 0.0594(14) Uani 1 1 d . . . . .
H63 H 0.327144 0.150545 0.712837 0.089 Uiso 1 1 calc R U . . .
H64 H 0.242361 0.165995 0.759036 0.089 Uiso 1 1 calc R U . . .
H65 H 0.370817 0.206419 0.815110 0.089 Uiso 1 1 calc R U . . .
C42 C 0.3093(3) 0.3600(3) 0.5930(2) 0.0325(9) Uani 1 1 d . . . . .
C43 C 0.2259(3) 0.2524(3) 0.5225(2) 0.0334(9) Uani 1 1 d . . . . .
C44 C 0.2236(3) 0.3027(3) 0.4501(2) 0.0321(9) Uani 1 1 d . . . . .
H66 H 0.230075 0.270660 0.393951 0.039 Uiso 1 1 calc R U . . .
C45 C 0.3028(3) 0.4072(3) 0.5189(2) 0.0379(10) Uani 1 1 d . . . . .
H67 H 0.366874 0.452459 0.512916 0.045 Uiso 1 1 calc R U . . .
C46 C 0.2029(3) 0.4384(3) 0.5288(3) 0.0420(11) Uani 1 1 d . . . . .
H68 H 0.193841 0.506914 0.531018 0.050 Uiso 1 1 calc R U . . .
C47 C 0.2074(4) 0.3904(3) 0.6015(3) 0.0433(11) Uani 1 1 d . . . . .
H69 H 0.200782 0.422962 0.657393 0.052 Uiso 1 1 calc R U . . .
C48 C 0.1275(3) 0.2856(3) 0.5326(2) 0.0371(10) Uani 1 1 d . . . . .
H70 H 0.062495 0.241244 0.538056 0.045 Uiso 1 1 calc R U . . .
C49 C 0.1233(3) 0.3342(3) 0.4591(2) 0.0327(9) Uani 1 1 d . . . . .
C50 C 0.2421(3) 0.1510(3) 0.5173(2) 0.0338(10) Uani 1 1 d . . . . .
C51 C 0.3308(3) 0.1309(3) 0.4989(3) 0.0399(10) Uani 1 1 d . . . . .
H43 H 0.380880 0.182524 0.490074 0.048 Uiso 1 1 calc R U . . .
C52 C 0.3465(3) 0.0379(3) 0.4935(3) 0.0370(10) Uani 1 1 d . . . . .
H44 H 0.406634 0.025914 0.479835 0.044 Uiso 1 1 calc R U . . .
C53 C 0.2764(3) -0.0400(3) 0.5077(2) 0.0355(10) Uani 1 1 d . . . . .
C54 C 0.1889(3) -0.0192(3) 0.5253(2) 0.0362(10) Uani 1 1 d . . . . .
H45 H 0.139192 -0.070773 0.534473 0.043 Uiso 1 1 calc R U . . .
C55 C 0.1710(3) 0.0739(3) 0.5301(2) 0.0358(10) Uani 1 1 d . . . . .
H46 H 0.109723 0.085081 0.542289 0.043 Uiso 1 1 calc R U . . .
C56 C 0.2957(3) -0.1398(3) 0.5034(2) 0.0276(9) Uani 1 1 d . . . . .
C57 C 0.3572(3) -0.1749(3) 0.4584(3) 0.0408(11) Uani 1 1 d . . . . .
H47 H 0.385457 -0.135910 0.426975 0.049 Uiso 1 1 calc R U . . .
C58 C 0.3781(3) -0.2668(3) 0.4588(3) 0.0429(11) Uani 1 1 d . . . . .
H48 H 0.421421 -0.289082 0.428400 0.052 Uiso 1 1 calc R U . . .
C59 C 0.3378(3) -0.3241(3) 0.5017(3) 0.0410(11) Uani 1 1 d . . . . .
H49 H 0.352366 -0.386629 0.501600 0.049 Uiso 1 1 calc R U . . .
C60 C 0.2740(4) -0.2908(3) 0.5465(3) 0.0438(11) Uani 1 1 d . . . . .
H50 H 0.244497 -0.330814 0.576679 0.053 Uiso 1 1 calc R U . . .
C61 C 0.2543(3) -0.1998(3) 0.5465(3) 0.0378(10) Uani 1 1 d . . . . .
H51 H 0.211109 -0.177638 0.577020 0.045 Uiso 1 1 calc R U . . .
C62 C 0.0178(3) 0.3092(3) 0.3849(2) 0.0343(10) Uani 1 1 d . . . . .
O4 O -0.0646(2) 0.2446(3) 0.38009(19) 0.0568(9) Uani 1 1 d . . . . .
N4 N 0.0190(2) 0.3510(2) 0.32130(19) 0.0312(8) Uani 1 1 d . . . . .
C63 C 0.1141(3) 0.4290(3) 0.3263(3) 0.0488(12) Uani 1 1 d . . . . .
H71 H 0.173168 0.443418 0.383359 0.059 Uiso 1 1 calc R U . . .
C64 C 0.1568(4) 0.3913(5) 0.2574(3) 0.083(2) Uani 1 1 d . . . . .
H72 H 0.164385 0.324024 0.256907 0.125 Uiso 1 1 calc R U . . .
H73 H 0.228246 0.439832 0.269466 0.125 Uiso 1 1 calc R U . . .
H74 H 0.105479 0.385360 0.200764 0.125 Uiso 1 1 calc R U . . .
C65 C 0.0886(5) 0.5284(4) 0.3266(4) 0.084(2) Uani 1 1 d . . . . .
H75 H 0.031262 0.517516 0.271289 0.126 Uiso 1 1 calc R U . . .
H76 H 0.154788 0.581877 0.334735 0.126 Uiso 1 1 calc R U . . .
H77 H 0.063466 0.549660 0.373945 0.126 Uiso 1 1 calc R U . . .
C66 C -0.0811(3) 0.3181(3) 0.2419(2) 0.0369(10) Uani 1 1 d . . . . .
H78 H -0.062030 0.355989 0.203130 0.044 Uiso 1 1 calc R U . . .
C67 C -0.1142(4) 0.2036(4) 0.1925(3) 0.0609(14) Uani 1 1 d . . . . .
H79 H -0.052196 0.188527 0.180148 0.091 Uiso 1 1 calc R U . . .
H80 H -0.175973 0.185778 0.137937 0.091 Uiso 1 1 calc R U . . .
H81 H -0.135696 0.163399 0.227698 0.091 Uiso 1 1 calc R U . . .
C68 C -0.1745(4) 0.3456(5) 0.2593(3) 0.0669(16) Uani 1 1 d . . . . .
H82 H -0.198842 0.306649 0.294339 0.100 Uiso 1 1 calc R U . . .
H83 H -0.234969 0.329059 0.204297 0.100 Uiso 1 1 calc R U . . .
H84 H -0.150847 0.419100 0.290673 0.100 Uiso 1 1 calc R U . . .

loop_
_atom_site_aniso_label
_atom_site_aniso_U_11
_atom_site_aniso_U_22
_atom_site_aniso_U_33
_atom_site_aniso_U_23
_atom_site_aniso_U_13
_atom_site_aniso_U_12
O1 0.0329(15) 0.0327(17) 0.0343(16) 0.0089(13) 0.0028(12) 0.0077(13)
C1 0.023(2) 0.034(2) 0.026(2) 0.0099(19) 0.0105(17) 0.0072(19)
N1 0.0220(16) 0.0353(19) 0.0229(17) 0.0100(15) -0.0006(14) 0.0060(15)
C2 0.021(2) 0.039(2) 0.031(2) 0.0128(19) 0.0002(17) 0.0089(18)
C3 0.038(2) 0.056(3) 0.039(2) 0.026(2) 0.004(2) 0.013(2)
C4 0.037(2) 0.053(3) 0.046(3) 0.016(2) 0.005(2) 0.020(2)
C5 0.023(2) 0.031(2) 0.028(2) 0.0079(18) 0.0036(17) 0.0071(18)
C6 0.036(2) 0.048(3) 0.028(2) 0.005(2) 0.0068(19) 0.013(2)
C7 0.026(2) 0.040(2) 0.031(2) 0.0102(19) 0.0005(18) 0.0011(19)
C8 0.0221(19) 0.030(2) 0.0202(19) 0.0066(17) 0.0023(16) 0.0029(17)
C9 0.0205(19) 0.030(2) 0.0238(19) 0.0069(17) 0.0060(16) 0.0053(17)
C10 0.0203(19) 0.030(2) 0.0237(19) 0.0070(17) 0.0044(16) 0.0072(17)
C11 0.022(2) 0.039(2) 0.0219(19) 0.0098(17) 0.0052(16) 0.0086(18)
C12 0.0169(18) 0.036(2) 0.025(2) 0.0105(18) 0.0046(16) 0.0033(17)
C13 0.0221(19) 0.032(2) 0.024(2) 0.0093(17) 0.0033(16) 0.0030(17)
C14 0.0210(19) 0.035(2) 0.0178(18) 0.0051(17) 0.0030(15) 0.0054(17)
C15 0.0206(19) 0.031(2) 0.0221(19) 0.0088(17) 0.0057(16) 0.0045(17)
C16 0.0220(19) 0.032(2) 0.0154(18) 0.0071(16) 0.0032(15) 0.0068(18)
C17 0.021(2) 0.031(2) 0.032(2) 0.0091(18) 0.0073(17) 0.0009(18)
C18 0.024(2) 0.033(2) 0.031(2) 0.0100(18) 0.0102(17) 0.0087(18)
C19 0.0214(19) 0.033(2) 0.0141(18) 0.0093(16) 0.0010(15) 0.0045(17)
C20 0.028(2) 0.028(2) 0.0201(19) 0.0096(16) 0.0056(16) 0.0074(18)
C21 0.026(2) 0.036(2) 0.0181(18) 0.0110(17) 0.0043(16) 0.0138(18)
C22 0.0233(19) 0.034(2) 0.0214(19) 0.0123(17) 0.0060(16) 0.0060(18)
C23 0.030(2) 0.036(2) 0.028(2) 0.0121(18) 0.0117(18) 0.0086(19)
C24 0.033(2) 0.043(3) 0.035(2) 0.017(2) 0.0186(19) 0.018(2)
C25 0.025(2) 0.053(3) 0.037(2) 0.028(2) 0.0104(19) 0.009(2)
C26 0.028(2) 0.043(3) 0.030(2) 0.017(2) 0.0069(18) 0.001(2)
C27 0.031(2) 0.034(2) 0.026(2) 0.0126(18) 0.0113(17) 0.0114(19)
C28 0.0188(19) 0.037(2) 0.022(2) 0.0098(18) 0.0086(16) 0.0060(18)
O2 0.0236(14) 0.0371(17) 0.0279(14) 0.0110(13) 0.0046(11) 0.0071(13)
N2 0.0209(16) 0.0344(19) 0.0209(16) 0.0086(15) 0.0007(13) 0.0060(15)
C29 0.026(2) 0.035(2) 0.030(2) 0.0077(19) -0.0023(18) 0.0050(19)
C30 0.054(3) 0.044(3) 0.035(2) 0.003(2) -0.002(2) 0.016(2)
C31 0.034(3) 0.051(3) 0.061(3) 0.023(3) -0.001(2) -0.004(2)
C32 0.028(2) 0.039(2) 0.022(2) 0.0113(18) 0.0014(17) 0.0102(19)
C33 0.028(2) 0.057(3) 0.034(2) 0.019(2) 0.0039(19) 0.020(2)
C34 0.038(2) 0.054(3) 0.030(2) 0.020(2) 0.0103(19) 0.015(2)
O3 0.0377(17) 0.0523(18) 0.0346(16) 0.0192(14) 0.0149(14) 0.0170(15)
C35 0.038(2) 0.034(2) 0.024(2) 0.0121(18) 0.0086(19) 0.016(2)
N3 0.0300(18) 0.0390(19) 0.0212(17) 0.0116(15) 0.0054(14) 0.0116(16)
C36 0.037(2) 0.050(3) 0.023(2) 0.015(2) 0.0028(18) 0.020(2)
C37 0.070(3) 0.087(4) 0.043(3) 0.024(3) 0.013(3) 0.055(3)
C38 0.033(2) 0.061(3) 0.033(2) 0.013(2) 0.004(2) 0.011(2)
C39 0.035(2) 0.050(3) 0.023(2) 0.018(2) 0.0014(18) 0.005(2)
C40 0.040(3) 0.073(3) 0.030(2) 0.018(2) 0.013(2) 0.013(2)
C41 0.061(3) 0.054(3) 0.038(3) 0.023(2) -0.004(2) -0.007(3)
C42 0.035(2) 0.034(2) 0.028(2) 0.0127(18) 0.0070(18) 0.0114(19)
C43 0.037(2) 0.032(2) 0.035(2) 0.0180(19) 0.0113(19) 0.0121(19)
C44 0.033(2) 0.040(2) 0.027(2) 0.0155(19) 0.0113(18) 0.013(2)
C45 0.036(2) 0.037(2) 0.033(2) 0.0178(19) 0.0038(19) 0.003(2)
C46 0.051(3) 0.032(2) 0.033(2) 0.0103(19) -0.001(2) 0.018(2)
C47 0.054(3) 0.054(3) 0.026(2) 0.010(2) 0.013(2) 0.032(2)
C48 0.033(2) 0.055(3) 0.031(2) 0.025(2) 0.0136(19) 0.014(2)
C49 0.032(2) 0.040(2) 0.028(2) 0.0152(19) 0.0081(18) 0.0139(19)
C50 0.034(2) 0.036(2) 0.027(2) 0.0125(18) 0.0058(18) 0.007(2)
C51 0.036(2) 0.044(3) 0.044(3) 0.020(2) 0.018(2) 0.012(2)
C52 0.029(2) 0.035(2) 0.045(3) 0.022(2) 0.0101(19) 0.0034(19)
C53 0.028(2) 0.039(2) 0.029(2) 0.0105(19) 0.0001(18) 0.006(2)
C54 0.040(2) 0.038(2) 0.035(2) 0.016(2) 0.015(2) 0.012(2)
C55 0.034(2) 0.044(3) 0.032(2) 0.014(2) 0.0139(19) 0.012(2)
C56 0.025(2) 0.031(2) 0.0199(19) 0.0076(17) 0.0019(16) 0.0044(18)
C57 0.034(2) 0.047(3) 0.033(2) 0.011(2) 0.007(2) 0.007(2)
C58 0.040(3) 0.039(3) 0.038(2) 0.006(2) 0.001(2) 0.015(2)
C59 0.037(2) 0.041(3) 0.033(2) 0.008(2) 0.000(2) 0.011(2)
C60 0.057(3) 0.032(2) 0.034(2) 0.011(2) 0.011(2) 0.006(2)
C61 0.035(2) 0.035(2) 0.033(2) 0.0109(19) 0.0032(19) 0.004(2)
C62 0.029(2) 0.050(3) 0.028(2) 0.019(2) 0.0110(18) 0.015(2)
O4 0.0376(18) 0.087(2) 0.0458(19) 0.0379(18) 0.0115(15) 0.0076(18)
N4 0.0263(17) 0.044(2) 0.0251(17) 0.0168(16) 0.0061(14) 0.0136(16)
C63 0.027(2) 0.064(3) 0.046(3) 0.037(2) -0.002(2) 0.000(2)
C64 0.041(3) 0.174(6) 0.064(4) 0.077(4) 0.026(3) 0.040(4)
C65 0.086(4) 0.053(3) 0.070(4) 0.037(3) -0.022(3) -0.003(3)
C66 0.028(2) 0.060(3) 0.028(2) 0.020(2) 0.0080(18) 0.018(2)
C67 0.066(3) 0.053(3) 0.040(3) 0.015(2) -0.005(2) 0.008(3)
C68 0.047(3) 0.126(5) 0.043(3) 0.038(3) 0.015(2) 0.048(3)

loop_
_atom_type_symbol
_atom_type_description
_atom_type_scat_dispersion_real
_atom_type_scat_dispersion_imag
_atom_type_scat_source
C C 0.0033 0.0016 'International Tables Vol C Tables 4.2.6.8 and 6.1.1.4'
H H 0.0000 0.0000 'International Tables Vol C Tables 4.2.6.8 and 6.1.1.4'
N N 0.0061 0.0033 'International Tables Vol C Tables 4.2.6.8 and 6.1.1.4'
O O 0.0106 0.0060 'International Tables Vol C Tables 4.2.6.8 and 6.1.1.4'

loop_
_geom_angle_atom_site_label_1
_geom_angle_atom_site_label_2
_geom_angle_atom_site_label_3
_geom_angle
_geom_angle_site_symmetry_1
_geom_angle_site_symmetry_3
_geom_angle_publ_flag
O1 C1 N1 122.3(3) . . ?
O1 C1 C8 117.9(3) . . ?
N1 C1 C8 119.7(3) . . ?
C1 N1 C5 122.7(3) . . ?
C1 N1 C2 119.5(3) . . ?
C5 N1 C2 117.8(3) . . ?
N1 C2 C4 112.2(3) . . ?
N1 C2 C3 113.0(3) . . ?
C4 C2 C3 112.3(3) . . ?
N1 C2 H10 106.2 . . ?
C4 C2 H10 106.2 . . ?
C3 C2 H10 106.2 . . ?
C2 C3 H11 109.5 . . ?
C2 C3 H12 109.5 . . ?
H11 C3 H12 109.5 . . ?
C2 C3 H13 109.5 . . ?
H11 C3 H13 109.5 . . ?
H12 C3 H13 109.5 . . ?
C2 C4 H14 109.5 . . ?
C2 C4 H15 109.5 . . ?
H14 C4 H15 109.5 . . ?
C2 C4 H16 109.5 . . ?
H14 C4 H16 109.5 . . ?
H15 C4 H16 109.5 . . ?
N1 C5 C6 111.1(3) . . ?
N1 C5 C7 112.0(3) . . ?
C6 C5 C7 111.7(3) . . ?
N1 C5 H17 107.3 . . ?
C6 C5 H17 107.3 . . ?
C7 C5 H17 107.3 . . ?
C5 C6 H18 109.5 . . ?
C5 C6 H19 109.5 . . ?
H18 C6 H19 109.5 . . ?
C5 C6 H20 109.5 . . ?
H18 C6 H20 109.5 . . ?
H19 C6 H20 109.5 . . ?
C5 C7 H21 109.5 . . ?
C5 C7 H22 109.5 . . ?
H21 C7 H22 109.5 . . ?
C5 C7 H23 109.5 . . ?
H21 C7 H23 109.5 . . ?
H22 C7 H23 109.5 . . ?
C1 C8 C13 119.9(3) . . ?
C1 C8 C11 133.2(3) . . ?
C13 C8 C11 89.6(3) . . ?
C1 C8 C9 123.1(3) . . ?
C13 C8 C9 89.9(3) . . ?
C11 C8 C9 89.2(3) . . ?
C16 C9 C10 127.6(3) . . ?
C16 C9 C14 123.9(3) . . ?
C10 C9 C14 89.7(3) . . ?
C16 C9 C8 125.6(3) . . ?
C10 C9 C8 89.6(3) . . ?
C14 C9 C8 88.7(2) . . ?
C15 C10 C9 90.6(3) . . ?
C15 C10 C11 90.7(3) . . ?
C9 C10 C11 90.6(3) . . ?
C15 C10 H24 124.8 . . ?
C9 C10 H24 124.8 . . ?
C11 C10 H24 124.8 . . ?
C12 C11 C10 89.7(3) . . ?
C12 C11 C8 90.2(3) . . ?
C10 C11 C8 90.7(3) . . ?
C12 C11 H25 125.1 . . ?
C10 C11 H25 125.1 . . ?
C8 C11 H25 125.1 . . ?
C11 C12 C13 89.8(3) . . ?
C11 C12 C15 90.1(3) . . ?
C13 C12 C15 90.2(3) . . ?
C11 C12 H26 125.2 . . ?
C13 C12 H26 125.2 . . ?
C15 C12 H26 125.2 . . ?
C8 C13 C14 90.7(3) . . ?
C8 C13 C12 90.4(3) . . ?
C14 C13 C12 90.1(3) . . ?
C8 C13 H27 125.0 . . ?
C14 C13 H27 125.0 . . ?
C12 C13 H27 125.0 . . ?
C13 C14 C15 90.5(3) . . ?
C13 C14 C9 90.7(3) . . ?
C15 C14 C9 89.5(3) . . ?
C13 C14 H28 125.1 . . ?
C15 C14 H28 125.1 . . ?
C9 C14 H28 125.1 . . ?
C28 C15 C10 120.5(3) . . ?
C28 C15 C14 128.1(3) . . ?
C10 C15 C14 90.1(3) . . ?
C28 C15 C12 127.9(3) . . ?
C10 C15 C12 89.5(3) . . ?
C14 C15 C12 89.2(3) . . ?
C17 C16 C21 117.7(3) . . ?
C17 C16 C9 120.4(3) . . ?
C21 C16 C9 121.9(3) . . ?
C18 C17 C16 121.6(4) . . ?
C18 C17 H1 119.2 . . ?
C16 C17 H1 119.2 . . ?
C17 C18 C19 120.7(4) . . ?
C17 C18 H2 119.6 . . ?
C19 C18 H2 119.6 . . ?
C20 C19 C18 117.3(3) . . ?
C20 C19 C22 122.2(3) . . ?
C18 C19 C22 120.5(3) . . ?
C19 C20 C21 121.6(3) . . ?
C19 C20 H3 119.2 . . ?
C21 C20 H3 119.2 . . ?
C20 C21 C16 121.0(3) . . ?
C20 C21 H4 119.5 . . ?
C16 C21 H4 119.5 . . ?
C23 C22 C27 117.9(3) . . ?
C23 C22 C19 121.1(3) . . ?
C27 C22 C19 121.0(3) . . ?
C22 C23 C24 120.9(4) . . ?
C22 C23 H5 119.5 . . ?
C24 C23 H5 119.5 . . ?
C25 C24 C23 120.3(4) . . ?
C25 C24 H6 119.8 . . ?
C23 C24 H6 119.8 . . ?
C26 C25 C24 119.4(4) . . ?
C26 C25 H7 120.3 . . ?
C24 C25 H7 120.3 . . ?
C25 C26 C27 120.6(4) . . ?
C25 C26 H8 119.7 . . ?
C27 C26 H8 119.7 . . ?
C26 C27 C22 120.8(4) . . ?
C26 C27 H9 119.6 . . ?
C22 C27 H9 119.6 . . ?
O2 C28 N2 122.9(3) . . ?
O2 C28 C15 119.2(3) . . ?
N2 C28 C15 117.8(3) . . ?
C28 N2 C29 123.0(3) . . ?
C28 N2 C32 120.0(3) . . ?
C29 N2 C32 117.0(3) . . ?
N2 C29 C30 111.2(3) . . ?
N2 C29 C31 111.8(3) . . ?
C30 C29 C31 112.8(4) . . ?
N2 C29 H29 106.9 . . ?
C30 C29 H29 106.9 . . ?
C31 C29 H29 106.9 . . ?
C29 C30 H30 109.5 . . ?
C29 C30 H31 109.5 . . ?
H30 C30 H31 109.5 . . ?
C29 C30 H32 109.5 . . ?
H30 C30 H32 109.5 . . ?
H31 C30 H32 109.5 . . ?
C29 C31 H33 109.5 . . ?
C29 C31 H34 109.5 . . ?
H33 C31 H34 109.5 . . ?
C29 C31 H35 109.5 . . ?
H33 C31 H35 109.5 . . ?
H34 C31 H35 109.5 . . ?
N2 C32 C33 112.1(3) . . ?
N2 C32 C34 111.5(3) . . ?
C33 C32 C34 112.9(3) . . ?
N2 C32 H36 106.7 . . ?
C33 C32 H36 106.7 . . ?
C34 C32 H36 106.7 . . ?
C32 C33 H37 109.5 . . ?
C32 C33 H38 109.5 . . ?
H37 C33 H38 109.5 . . ?
C32 C33 H39 109.5 . . ?
H37 C33 H39 109.5 . . ?
H38 C33 H39 109.5 . . ?
C32 C34 H40 109.5 . . ?
C32 C34 H41 109.5 . . ?
H40 C34 H41 109.5 . . ?
C32 C34 H42 109.5 . . ?
H40 C34 H42 109.5 . . ?
H41 C34 H42 109.5 . . ?
O3 C35 N3 122.5(3) . . ?
O3 C35 C42 118.5(3) . . ?
N3 C35 C42 118.9(4) . . ?
C35 N3 C39 122.6(3) . . ?
C35 N3 C36 120.2(3) . . ?
C39 N3 C36 117.0(3) . . ?
N3 C36 C37 112.5(3) . . ?
N3 C36 C38 112.9(3) . . ?
C37 C36 C38 112.3(4) . . ?
N3 C36 H52 106.1 . . ?
C37 C36 H52 106.1 . . ?
C38 C36 H52 106.1 . . ?
C36 C37 H53 109.5 . . ?
C36 C37 H54 109.5 . . ?
H53 C37 H54 109.5 . . ?
C36 C37 H55 109.5 . . ?
H53 C37 H55 109.5 . . ?
H54 C37 H55 109.5 . . ?
C36 C38 H56 109.5 . . ?
C36 C38 H57 109.5 . . ?
H56 C38 H57 109.5 . . ?
C36 C38 H58 109.5 . . ?
H56 C38 H58 109.5 . . ?
H57 C38 H58 109.5 . . ?
N3 C39 C40 110.9(3) . . ?
N3 C39 C41 112.2(4) . . ?
C40 C39 C41 112.9(4) . . ?
N3 C39 H59 106.8 . . ?
C40 C39 H59 106.8 . . ?
C41 C39 H59 106.8 . . ?
C39 C40 H60 109.5 . . ?
C39 C40 H61 109.5 . . ?
H60 C40 H61 109.5 . . ?
C39 C40 H62 109.5 . . ?
H60 C40 H62 109.5 . . ?
H61 C40 H62 109.5 . . ?
C39 C41 H63 109.5 . . ?
C39 C41 H64 109.5 . . ?
H63 C41 H64 109.5 . . ?
C39 C41 H65 109.5 . . ?
H63 C41 H65 109.5 . . ?
H64 C41 H65 109.5 . . ?
C35 C42 C45 120.3(3) . . ?
C35 C42 C47 133.8(3) . . ?
C45 C42 C47 89.3(3) . . ?
C35 C42 C43 123.5(3) . . ?
C45 C42 C43 89.3(3) . . ?
C47 C42 C43 88.3(3) . . ?
C50 C43 C48 128.0(3) . . ?
C50 C43 C44 123.6(3) . . ?
C48 C43 C44 90.0(3) . . ?
C50 C43 C42 124.8(3) . . ?
C48 C43 C42 90.1(3) . . ?
C44 C43 C42 88.8(3) . . ?
C49 C44 C45 90.2(3) . . ?
C49 C44 C43 89.9(3) . . ?
C45 C44 C43 90.9(3) . . ?
C49 C44 H66 125.0 . . ?
C45 C44 H66 125.0 . . ?
C43 C44 H66 125.0 . . ?
C42 C45 C46 90.2(3) . . ?
C42 C45 C44 91.0(3) . . ?
C46 C45 C44 89.9(3) . . ?
C42 C45 H67 125.0 . . ?
C46 C45 H67 125.0 . . ?
C44 C45 H67 125.0 . . ?
C47 C46 C45 90.3(3) . . ?
C47 C46 C49 90.8(3) . . ?
C45 C46 C49 90.2(3) . . ?
C47 C46 H68 125.0 . . ?
C45 C46 H68 125.0 . . ?
C49 C46 H68 125.0 . . ?
C46 C47 C48 89.9(3) . . ?
C46 C47 C42 90.2(3) . . ?
C48 C47 C42 91.1(3) . . ?
C46 C47 H69 125.0 . . ?
C48 C47 H69 125.0 . . ?
C42 C47 H69 125.0 . . ?
C43 C48 C49 90.3(3) . . ?
C43 C48 C47 90.6(3) . . ?
C49 C48 C47 90.0(3) . . ?
C43 C48 H70 125.1 . . ?
C49 C48 H70 125.1 . . ?
C47 C48 H70 125.1 . . ?
C62 C49 C48 120.8(3) . . ?
C62 C49 C44 124.1(3) . . ?
C48 C49 C44 89.8(3) . . ?
C62 C49 C46 131.5(3) . . ?
C48 C49 C46 89.3(3) . . ?
C44 C49 C46 89.7(3) . . ?
C55 C50 C51 117.9(4) . . ?
C55 C50 C43 121.8(4) . . ?
C51 C50 C43 120.3(4) . . ?
C52 C51 C50 121.0(4) . . ?
C52 C51 H43 119.5 . . ?
C50 C51 H43 119.5 . . ?
C51 C52 C53 121.7(4) . . ?
C51 C52 H44 119.1 . . ?
C53 C52 H44 119.1 . . ?
C54 C53 C52 116.6(4) . . ?
C54 C53 C56 122.2(4) . . ?
C52 C53 C56 121.2(4) . . ?
C53 C54 C55 122.5(4) . . ?
C53 C54 H45 118.7 . . ?
C55 C54 H45 118.7 . . ?
C54 C55 C50 120.3(4) . . ?
C54 C55 H46 119.9 . . ?
C50 C55 H46 119.9 . . ?
C61 C56 C57 117.8(4) . . ?
C61 C56 C53 120.2(4) . . ?
C57 C56 C53 122.0(3) . . ?
C56 C57 C58 120.7(4) . . ?
C56 C57 H47 119.7 . . ?
C58 C57 H47 119.7 . . ?
C59 C58 C57 120.9(4) . . ?
C59 C58 H48 119.6 . . ?
C57 C58 H48 119.6 . . ?
C58 C59 C60 119.3(4) . . ?
C58 C59 H49 120.3 . . ?
C60 C59 H49 120.3 . . ?
C61 C60 C59 119.6(4) . . ?
C61 C60 H50 120.2 . . ?
C59 C60 H50 120.2 . . ?
C60 C61 C56 121.8(4) . . ?
C60 C61 H51 119.1 . . ?
C56 C61 H51 119.1 . . ?
O4 C62 N4 122.4(3) . . ?
O4 C62 C49 118.8(3) . . ?
N4 C62 C49 118.6(3) . . ?
C62 N4 C63 123.4(3) . . ?
C62 N4 C66 119.7(3) . . ?
C63 N4 C66 116.9(3) . . ?
N4 C63 C64 111.8(4) . . ?
N4 C63 C65 110.1(4) . . ?
C64 C63 C65 113.7(4) . . ?
N4 C63 H71 107.0 . . ?
C64 C63 H71 107.0 . . ?
C65 C63 H71 107.0 . . ?
C63 C64 H72 109.5 . . ?
C63 C64 H73 109.5 . . ?
H72 C64 H73 109.5 . . ?
C63 C64 H74 109.5 . . ?
H72 C64 H74 109.5 . . ?
H73 C64 H74 109.5 . . ?
C63 C65 H75 109.5 . . ?
C63 C65 H76 109.5 . . ?
H75 C65 H76 109.5 . . ?
C63 C65 H77 109.5 . . ?
H75 C65 H77 109.5 . . ?
H76 C65 H77 109.5 . . ?
N4 C66 C68 113.2(3) . . ?
N4 C66 C67 111.5(3) . . ?
C68 C66 C67 111.4(4) . . ?
N4 C66 H78 106.8 . . ?
C68 C66 H78 106.8 . . ?
C67 C66 H78 106.8 . . ?
C66 C67 H79 109.5 . . ?
C66 C67 H80 109.5 . . ?
H79 C67 H80 109.5 . . ?
C66 C67 H81 109.5 . . ?
H79 C67 H81 109.5 . . ?
H80 C67 H81 109.5 . . ?
C66 C68 H82 109.5 . . ?
C66 C68 H83 109.5 . . ?
H82 C68 H83 109.5 . . ?
C66 C68 H84 109.5 . . ?
H82 C68 H84 109.5 . . ?
H83 C68 H84 109.5 . . ?

loop_
_geom_bond_atom_site_label_1
_geom_bond_atom_site_label_2
_geom_bond_distance
_geom_bond_site_symmetry_2
_geom_bond_publ_flag
O1 C1 1.232(4) . ?
C1 N1 1.348(5) . ?
C1 C8 1.503(5) . ?
N1 C5 1.476(5) . ?
N1 C2 1.485(4) . ?
C2 C4 1.515(6) . ?
C2 C3 1.525(5) . ?
C2 H10 1.0000 . ?
C3 H11 0.9800 . ?
C3 H12 0.9800 . ?
C3 H13 0.9800 . ?
C4 H14 0.9800 . ?
C4 H15 0.9800 . ?
C4 H16 0.9800 . ?
C5 C6 1.512(5) . ?
C5 C7 1.526(5) . ?
C5 H17 1.0000 . ?
C6 H18 0.9800 . ?
C6 H19 0.9800 . ?
C6 H20 0.9800 . ?
C7 H21 0.9800 . ?
C7 H22 0.9800 . ?
C7 H23 0.9800 . ?
C8 C13 1.556(5) . ?
C8 C11 1.564(5) . ?
C8 C9 1.597(5) . ?
C9 C16 1.478(5) . ?
C9 C10 1.559(5) . ?
C9 C14 1.573(5) . ?
C10 C15 1.552(5) . ?
C10 C11 1.563(5) . ?
C10 H24 1.0000 . ?
C11 C12 1.557(5) . ?
C11 H25 1.0000 . ?
C12 C13 1.558(5) . ?
C12 C15 1.574(5) . ?
C12 H26 1.0000 . ?
C13 C14 1.558(5) . ?
C13 H27 1.0000 . ?
C14 C15 1.568(5) . ?
C14 H28 1.0000 . ?
C15 C28 1.507(5) . ?
C16 C17 1.385(5) . ?
C16 C21 1.390(5) . ?
C17 C18 1.383(5) . ?
C17 H1 0.9500 . ?
C18 C19 1.406(5) . ?
C18 H2 0.9500 . ?
C19 C20 1.386(5) . ?
C19 C22 1.487(5) . ?
C20 C21 1.386(5) . ?
C20 H3 0.9500 . ?
C21 H4 0.9500 . ?
C22 C23 1.385(5) . ?
C22 C27 1.400(5) . ?
C23 C24 1.391(5) . ?
C23 H5 0.9500 . ?
C24 C25 1.381(6) . ?
C24 H6 0.9500 . ?
C25 C26 1.373(6) . ?
C25 H7 0.9500 . ?
C26 C27 1.385(5) . ?
C26 H8 0.9500 . ?
C27 H9 0.9500 . ?
C28 O2 1.222(4) . ?
C28 N2 1.357(4) . ?
N2 C29 1.474(5) . ?
N2 C32 1.489(4) . ?
C29 C30 1.523(6) . ?
C29 C31 1.524(6) . ?
C29 H29 1.0000 . ?
C30 H30 0.9800 . ?
C30 H31 0.9800 . ?
C30 H32 0.9800 . ?
C31 H33 0.9800 . ?
C31 H34 0.9800 . ?
C31 H35 0.9800 . ?
C32 C33 1.515(5) . ?
C32 C34 1.522(5) . ?
C32 H36 1.0000 . ?
C33 H37 0.9800 . ?
C33 H38 0.9800 . ?
C33 H39 0.9800 . ?
C34 H40 0.9800 . ?
C34 H41 0.9800 . ?
C34 H42 0.9800 . ?
O3 C35 1.229(4) . ?
C35 N3 1.356(5) . ?
C35 C42 1.510(5) . ?
N3 C39 1.475(5) . ?
N3 C36 1.480(5) . ?
C36 C37 1.508(6) . ?
C36 C38 1.516(6) . ?
C36 H52 1.0000 . ?
C37 H53 0.9800 . ?
C37 H54 0.9800 . ?
C37 H55 0.9800 . ?
C38 H56 0.9800 . ?
C38 H57 0.9800 . ?
C38 H58 0.9800 . ?
C39 C40 1.511(6) . ?
C39 C41 1.517(6) . ?
C39 H59 1.0000 . ?
C40 H60 0.9800 . ?
C40 H61 0.9800 . ?
C40 H62 0.9800 . ?
C41 H63 0.9800 . ?
C41 H64 0.9800 . ?
C41 H65 0.9800 . ?
C42 C45 1.554(5) . ?
C42 C47 1.571(6) . ?
C42 C43 1.612(5) . ?
C43 C50 1.489(5) . ?
C43 C48 1.552(5) . ?
C43 C44 1.562(5) . ?
C44 C49 1.561(5) . ?
C44 C45 1.561(6) . ?
C44 H66 1.0000 . ?
C45 C46 1.557(6) . ?
C45 H67 1.0000 . ?
C46 C47 1.541(6) . ?
C46 C49 1.564(6) . ?
C46 H68 1.0000 . ?
C47 C48 1.567(6) . ?
C47 H69 1.0000 . ?
C48 C49 1.560(5) . ?
C48 H70 1.0000 . ?
C49 C62 1.501(5) . ?
C50 C55 1.386(5) . ?
C50 C51 1.399(5) . ?
C51 C52 1.368(6) . ?
C51 H43 0.9500 . ?
C52 C53 1.399(5) . ?
C52 H44 0.9500 . ?
C53 C54 1.381(5) . ?
C53 C56 1.485(5) . ?
C54 C55 1.383(5) . ?
C54 H45 0.9500 . ?
C55 H46 0.9500 . ?
C56 C61 1.378(5) . ?
C56 C57 1.388(5) . ?
C57 C58 1.395(6) . ?
C57 H47 0.9500 . ?
C58 C59 1.345(6) . ?
C58 H48 0.9500 . ?
C59 C60 1.403(6) . ?
C59 H49 0.9500 . ?
C60 C61 1.375(6) . ?
C60 H50 0.9500 . ?
C61 H51 0.9500 . ?
C62 O4 1.237(5) . ?
C62 N4 1.356(5) . ?
N4 C63 1.457(5) . ?
N4 C66 1.487(5) . ?
C63 C64 1.504(7) . ?
C63 C65 1.524(7) . ?
C63 H71 1.0000 . ?
C64 H72 0.9800 . ?
C64 H73 0.9800 . ?
C64 H74 0.9800 . ?
C65 H75 0.9800 . ?
C65 H76 0.9800 . ?
C65 H77 0.9800 . ?
C66 C68 1.493(6) . ?
C66 C67 1.533(6) . ?
C66 H78 1.0000 . ?
C67 H79 0.9800 . ?
C67 H80 0.9800 . ?
C67 H81 0.9800 . ?
C68 H82 0.9800 . ?
C68 H83 0.9800 . ?
C68 H84 0.9800 . ?

loop_
_geom_torsion_atom_site_label_1
_geom_torsion_atom_site_label_2
_geom_torsion_atom_site_label_3
_geom_torsion_atom_site_label_4
_geom_torsion
_geom_torsion_site_symmetry_1
_geom_torsion_site_symmetry_2
_geom_torsion_site_symmetry_3
_geom_torsion_site_symmetry_4
_geom_torsion_publ_flag
O1 C1 N1 C5 -179.3(3) . . . . ?
C8 C1 N1 C5 3.5(5) . . . . ?
O1 C1 N1 C2 0.1(5) . . . . ?
C8 C1 N1 C2 -177.2(3) . . . . ?
C1 N1 C2 C4 64.4(4) . . . . ?
C5 N1 C2 C4 -116.3(4) . . . . ?
C1 N1 C2 C3 -63.8(5) . . . . ?
C5 N1 C2 C3 115.5(4) . . . . ?
C1 N1 C5 C6 110.6(4) . . . . ?
C2 N1 C5 C6 -68.7(4) . . . . ?
C1 N1 C5 C7 -123.7(4) . . . . ?
C2 N1 C5 C7 56.9(4) . . . . ?
O1 C1 C8 C13 6.8(5) . . . . ?
N1 C1 C8 C13 -175.8(3) . . . . ?
O1 C1 C8 C11 128.8(4) . . . . ?
N1 C1 C8 C11 -53.9(5) . . . . ?
O1 C1 C8 C9 -105.1(4) . . . . ?
N1 C1 C8 C9 72.2(5) . . . . ?
C1 C8 C9 C16 -6.2(5) . . . . ?
C13 C8 C9 C16 -132.7(4) . . . . ?
C11 C8 C9 C16 137.8(3) . . . . ?
C1 C8 C9 C10 -144.4(3) . . . . ?
C13 C8 C9 C10 89.1(3) . . . . ?
C11 C8 C9 C10 -0.5(2) . . . . ?
C1 C8 C9 C14 125.9(3) . . . . ?
C13 C8 C9 C14 -0.6(3) . . . . ?
C11 C8 C9 C14 -90.2(3) . . . . ?
C16 C9 C10 C15 133.0(4) . . . . ?
C14 C9 C10 C15 -1.5(3) . . . . ?
C8 C9 C10 C15 -90.2(3) . . . . ?
C16 C9 C10 C11 -136.4(4) . . . . ?
C14 C9 C10 C11 89.1(3) . . . . ?
C8 C9 C10 C11 0.5(2) . . . . ?
C15 C10 C11 C12 -0.1(3) . . . . ?
C9 C10 C11 C12 -90.7(3) . . . . ?
C15 C10 C11 C8 90.1(3) . . . . ?
C9 C10 C11 C8 -0.5(3) . . . . ?
C1 C8 C11 C12 -132.3(4) . . . . ?
C13 C8 C11 C12 0.3(3) . . . . ?
C9 C8 C11 C12 90.2(3) . . . . ?
C1 C8 C11 C10 137.9(4) . . . . ?
C13 C8 C11 C10 -89.4(3) . . . . ?
C9 C8 C11 C10 0.5(2) . . . . ?
C10 C11 C12 C13 90.3(3) . . . . ?
C8 C11 C12 C13 -0.3(3) . . . . ?
C10 C11 C12 C15 0.1(3) . . . . ?
C8 C11 C12 C15 -90.6(3) . . . . ?
C1 C8 C13 C14 -128.4(3) . . . . ?
C11 C8 C13 C14 89.8(3) . . . . ?
C9 C8 C13 C14 0.6(3) . . . . ?
C1 C8 C13 C12 141.5(3) . . . . ?
C11 C8 C13 C12 -0.3(3) . . . . ?
C9 C8 C13 C12 -89.5(3) . . . . ?
C11 C12 C13 C8 0.3(3) . . . . ?
C15 C12 C13 C8 90.4(3) . . . . ?
C11 C12 C13 C14 -90.4(3) . . . . ?
C15 C12 C13 C14 -0.3(3) . . . . ?
C8 C13 C14 C15 -90.2(3) . . . . ?
C12 C13 C14 C15 0.3(3) . . . . ?
C8 C13 C14 C9 -0.6(3) . . . . ?
C12 C13 C14 C9 89.8(3) . . . . ?
C16 C9 C14 C13 134.0(3) . . . . ?
C10 C9 C14 C13 -89.0(3) . . . . ?
C8 C9 C14 C13 0.6(3) . . . . ?
C16 C9 C14 C15 -135.6(3) . . . . ?
C10 C9 C14 C15 1.5(3) . . . . ?
C8 C9 C14 C15 91.1(3) . . . . ?
C9 C10 C15 C28 -134.3(3) . . . . ?
C11 C10 C15 C28 135.1(3) . . . . ?
C9 C10 C15 C14 1.5(3) . . . . ?
C11 C10 C15 C14 -89.1(3) . . . . ?
C9 C10 C15 C12 90.7(3) . . . . ?
C11 C10 C15 C12 0.1(3) . . . . ?
C13 C14 C15 C28 -140.5(4) . . . . ?
C9 C14 C15 C28 128.7(4) . . . . ?
C13 C14 C15 C10 89.2(3) . . . . ?
C9 C14 C15 C10 -1.5(3) . . . . ?
C13 C14 C15 C12 -0.3(3) . . . . ?
C9 C14 C15 C12 -91.0(3) . . . . ?
C11 C12 C15 C28 -129.6(4) . . . . ?
C13 C12 C15 C28 140.6(4) . . . . ?
C11 C12 C15 C10 -0.1(3) . . . . ?
C13 C12 C15 C10 -89.9(3) . . . . ?
C11 C12 C15 C14 90.1(3) . . . . ?
C13 C12 C15 C14 0.3(3) . . . . ?
C10 C9 C16 C17 175.3(3) . . . . ?
C14 C9 C16 C17 -64.0(5) . . . . ?
C8 C9 C16 C17 52.6(5) . . . . ?
C10 C9 C16 C21 -5.6(5) . . . . ?
C14 C9 C16 C21 115.1(4) . . . . ?
C8 C9 C16 C21 -128.4(4) . . . . ?
C21 C16 C17 C18 0.8(5) . . . . ?
C9 C16 C17 C18 179.9(3) . . . . ?
C16 C17 C18 C19 -0.5(6) . . . . ?
C17 C18 C19 C20 -0.5(5) . . . . ?
C17 C18 C19 C22 178.9(3) . . . . ?
C18 C19 C20 C21 1.3(5) . . . . ?
C22 C19 C20 C21 -178.1(3) . . . . ?
C19 C20 C21 C16 -1.0(5) . . . . ?
C17 C16 C21 C20 -0.1(5) . . . . ?
C9 C16 C21 C20 -179.1(3) . . . . ?
C20 C19 C22 C23 -154.8(3) . . . . ?
C18 C19 C22 C23 25.8(5) . . . . ?
C20 C19 C22 C27 25.8(5) . . . . ?
C18 C19 C22 C27 -153.6(3) . . . . ?
C27 C22 C23 C24 1.3(5) . . . . ?
C19 C22 C23 C24 -178.1(3) . . . . ?
C22 C23 C24 C25 -0.7(6) . . . . ?
C23 C24 C25 C26 -0.5(6) . . . . ?
C24 C25 C26 C27 1.0(6) . . . . ?
C25 C26 C27 C22 -0.4(5) . . . . ?
C23 C22 C27 C26 -0.8(5) . . . . ?
C19 C22 C27 C26 178.6(3) . . . . ?
C10 C15 C28 O2 -1.8(5) . . . . ?
C14 C15 C28 O2 -119.5(4) . . . . ?
C12 C15 C28 O2 114.6(4) . . . . ?
C10 C15 C28 N2 177.2(3) . . . . ?
C14 C15 C28 N2 59.6(5) . . . . ?
C12 C15 C28 N2 -66.3(5) . . . . ?
O2 C28 N2 C29 179.0(3) . . . . ?
C15 C28 N2 C29 0.0(5) . . . . ?
O2 C28 N2 C32 -1.1(5) . . . . ?
C15 C28 N2 C32 179.8(3) . . . . ?
C28 N2 C29 C30 -115.6(4) . . . . ?
C32 N2 C29 C30 64.5(4) . . . . ?
C28 N2 C29 C31 117.3(4) . . . . ?
C32 N2 C29 C31 -62.5(4) . . . . ?
C28 N2 C32 C33 -64.5(4) . . . . ?
C29 N2 C32 C33 115.4(4) . . . . ?
C28 N2 C32 C34 63.1(4) . . . . ?
C29 N2 C32 C34 -117.0(4) . . . . ?
O3 C35 N3 C39 179.4(4) . . . . ?
C42 C35 N3 C39 -2.8(5) . . . . ?
O3 C35 N3 C36 3.9(5) . . . . ?
C42 C35 N3 C36 -178.3(3) . . . . ?
C35 N3 C36 C37 -70.2(5) . . . . ?
C39 N3 C36 C37 114.0(4) . . . . ?
C35 N3 C36 C38 58.2(5) . . . . ?
C39 N3 C36 C38 -117.6(4) . . . . ?
C35 N3 C39 C40 -104.5(4) . . . . ?
C36 N3 C39 C40 71.2(4) . . . . ?
C35 N3 C39 C41 128.2(4) . . . . ?
C36 N3 C39 C41 -56.1(4) . . . . ?
O3 C35 C42 C45 -9.6(5) . . . . ?
N3 C35 C42 C45 172.6(3) . . . . ?
O3 C35 C42 C47 -132.1(4) . . . . ?
N3 C35 C42 C47 50.0(6) . . . . ?
O3 C35 C42 C43 102.1(4) . . . . ?
N3 C35 C42 C43 -75.7(5) . . . . ?
C35 C42 C43 C50 5.6(6) . . . . ?
C45 C42 C43 C50 132.2(4) . . . . ?
C47 C42 C43 C50 -138.5(4) . . . . ?
C35 C42 C43 C48 144.3(4) . . . . ?
C45 C42 C43 C48 -89.1(3) . . . . ?
C47 C42 C43 C48 0.2(3) . . . . ?
C35 C42 C43 C44 -125.7(4) . . . . ?
C45 C42 C43 C44 0.9(3) . . . . ?
C47 C42 C43 C44 90.2(3) . . . . ?
C50 C43 C44 C49 136.7(4) . . . . ?
C48 C43 C44 C49 -1.0(3) . . . . ?
C42 C43 C44 C49 -91.1(3) . . . . ?
C50 C43 C44 C45 -133.1(4) . . . . ?
C48 C43 C44 C45 89.2(3) . . . . ?
C42 C43 C44 C45 -0.9(3) . . . . ?
C35 C42 C45 C46 -141.7(4) . . . . ?
C47 C42 C45 C46 0.8(3) . . . . ?
C43 C42 C45 C46 89.1(3) . . . . ?
C35 C42 C45 C44 128.3(3) . . . . ?
C47 C42 C45 C44 -89.2(3) . . . . ?
C43 C42 C45 C44 -0.9(3) . . . . ?
C49 C44 C45 C42 90.8(3) . . . . ?
C43 C44 C45 C42 0.9(3) . . . . ?
C49 C44 C45 C46 0.6(3) . . . . ?
C43 C44 C45 C46 -89.3(3) . . . . ?
C42 C45 C46 C47 -0.8(3) . . . . ?
C44 C45 C46 C47 90.2(3) . . . . ?
C42 C45 C46 C49 -91.6(3) . . . . ?
C44 C45 C46 C49 -0.6(3) . . . . ?
C45 C46 C47 C48 -90.3(3) . . . . ?
C49 C46 C47 C48 -0.1(3) . . . . ?
C45 C46 C47 C42 0.8(3) . . . . ?
C49 C46 C47 C42 91.0(3) . . . . ?
C35 C42 C47 C46 132.5(4) . . . . ?
C45 C42 C47 C46 -0.8(3) . . . . ?
C43 C42 C47 C46 -90.1(3) . . . . ?
C35 C42 C47 C48 -137.6(4) . . . . ?
C45 C42 C47 C48 89.1(3) . . . . ?
C43 C42 C47 C48 -0.2(3) . . . . ?
C50 C43 C48 C49 -133.6(4) . . . . ?
C44 C43 C48 C49 1.0(3) . . . . ?
C42 C43 C48 C49 89.8(3) . . . . ?
C50 C43 C48 C47 136.4(4) . . . . ?
C44 C43 C48 C47 -89.0(3) . . . . ?
C42 C43 C48 C47 -0.2(3) . . . . ?
C46 C47 C48 C43 90.4(3) . . . . ?
C42 C47 C48 C43 0.2(3) . . . . ?
C46 C47 C48 C49 0.1(3) . . . . ?
C42 C47 C48 C49 -90.1(3) . . . . ?
C43 C48 C49 C62 129.5(4) . . . . ?
C47 C48 C49 C62 -139.9(4) . . . . ?
C43 C48 C49 C44 -1.0(3) . . . . ?
C47 C48 C49 C44 89.6(3) . . . . ?
C43 C48 C49 C46 -90.7(3) . . . . ?
C47 C48 C49 C46 -0.1(3) . . . . ?
C45 C44 C49 C62 142.1(4) . . . . ?
C43 C44 C49 C62 -126.9(4) . . . . ?
C45 C44 C49 C48 -89.9(3) . . . . ?
C43 C44 C49 C48 1.0(3) . . . . ?
C45 C44 C49 C46 -0.6(3) . . . . ?
C43 C44 C49 C46 90.3(3) . . . . ?
C47 C46 C49 C62 132.3(4) . . . . ?
C45 C46 C49 C62 -137.4(4) . . . . ?
C47 C46 C49 C48 0.1(3) . . . . ?
C45 C46 C49 C48 90.4(3) . . . . ?
C47 C46 C49 C44 -89.6(3) . . . . ?
C45 C46 C49 C44 0.6(3) . . . . ?
C48 C43 C50 C55 -6.7(6) . . . . ?
C44 C43 C50 C55 -128.0(4) . . . . ?
C42 C43 C50 C55 116.4(4) . . . . ?
C48 C43 C50 C51 173.2(4) . . . . ?
C44 C43 C50 C51 51.9(5) . . . . ?
C42 C43 C50 C51 -63.7(5) . . . . ?
C55 C50 C51 C52 0.2(6) . . . . ?
C43 C50 C51 C52 -179.7(4) . . . . ?
C50 C51 C52 C53 -1.2(6) . . . . ?
C51 C52 C53 C54 1.5(6) . . . . ?
C51 C52 C53 C56 -178.7(4) . . . . ?
C52 C53 C54 C55 -0.8(6) . . . . ?
C56 C53 C54 C55 179.4(3) . . . . ?
C53 C54 C55 C50 -0.2(6) . . . . ?
C51 C50 C55 C54 0.5(6) . . . . ?
C43 C50 C55 C54 -179.7(4) . . . . ?
C54 C53 C56 C61 -24.0(5) . . . . ?
C52 C53 C56 C61 156.2(4) . . . . ?
C54 C53 C56 C57 157.6(4) . . . . ?
C52 C53 C56 C57 -22.2(5) . . . . ?
C61 C56 C57 C58 -1.4(5) . . . . ?
C53 C56 C57 C58 177.1(4) . . . . ?
C56 C57 C58 C59 1.0(6) . . . . ?
C57 C58 C59 C60 0.0(6) . . . . ?
C58 C59 C60 C61 -0.5(6) . . . . ?
C59 C60 C61 C56 0.1(6) . . . . ?
C57 C56 C61 C60 0.9(6) . . . . ?
C53 C56 C61 C60 -177.6(4) . . . . ?
C48 C49 C62 O4 -4.3(6) . . . . ?
C44 C49 C62 O4 109.1(4) . . . . ?
C46 C49 C62 O4 -124.8(5) . . . . ?
C48 C49 C62 N4 -178.1(3) . . . . ?
C44 C49 C62 N4 -64.7(5) . . . . ?
C46 C49 C62 N4 61.4(6) . . . . ?
O4 C62 N4 C63 178.5(4) . . . . ?
C49 C62 N4 C63 -7.9(6) . . . . ?
O4 C62 N4 C66 -0.8(6) . . . . ?
C49 C62 N4 C66 172.7(3) . . . . ?
C62 N4 C63 C64 116.3(4) . . . . ?
C66 N4 C63 C64 -64.4(5) . . . . ?
C62 N4 C63 C65 -116.3(4) . . . . ?
C66 N4 C63 C65 63.0(5) . . . . ?
C62 N4 C66 C68 64.8(5) . . . . ?
C63 N4 C66 C68 -114.6(4) . . . . ?
C62 N4 C66 C67 -61.8(5) . . . . ?
C63 N4 C66 C67 118.8(4) . . . . ?
